data_4349740
loop_
_publ_author_name
'Zheng, Xuan'
'Shi, Ping-Ping'
'Lu, Yang'
'Zhou, Lin'
'Gao, Ji-Xing'
'Geng, Fu-Juan'
'Wu, De-Hong'
'Fu, Da-Wei'
'Ye, Qiong'

_publ_section_title
;
 Dielectric and nonlinear optical dual switching in an organic--inorganic
 hybrid relaxor [(CH3)3PCH2OH][Cd(SCN)3]
;
_journal_issue 9
_journal_name_full 'Inorganic Chemistry Frontiers'
_journal_page_first 1445
_journal_paper_doi 10.1039/C7QI00300E
_journal_volume 4
_journal_year 2017
_chemical_formula_moiety 'C14 H24 Cd2 N6 O2 P2 S6'
_chemical_formula_sum 'C14 H24 Cd2 N6 O2 P2 S6'
_chemical_formula_weight 787.49
_space_group_IT_number 4
_space_group_name_Hall 'P 2yb'
_space_group_name_H-M_alt 'P 1 21 1'
_symmetry_cell_setting monoclinic
_symmetry_space_group_name_H-M 'P 1 21 1'
_atom_sites_solution_hydrogens geom
_atom_sites_solution_primary direct
_atom_sites_solution_secondary difmap
_audit_creation_method SHELXL-97
_audit_update_record
;
2017-05-28 deposited with the CCDC.
2017-06-19 downloaded from the CCDC.
;
_cell_angle_alpha 90.00
_cell_angle_beta 92.12(4)
_cell_angle_gamma 90.00
_cell_formula_units_Z 2
_cell_length_a 10.395(6)
_cell_length_b 13.176(7)
_cell_length_c 10.742(4)
_cell_measurement_reflns_used 2656
_cell_measurement_temperature 213(2)
_cell_measurement_theta_max 27.48
_cell_measurement_theta_min 2.6
_cell_volume 1470.3(13)
_computing_structure_refinement 'SHELXL-97 (Sheldrick, 1997)'
_computing_structure_solution 'SHELXS-97 (Sheldrick, 1990)'
_diffrn_ambient_temperature 213(2)
_diffrn_measured_fraction_theta_full 0.991
_diffrn_measured_fraction_theta_max 0.991
_diffrn_measurement_device_type 'Rigaku, SCXmini'
_diffrn_radiation_monochromator graphite
_diffrn_radiation_source 'fine-focus sealed tube'
_diffrn_radiation_type MoK\a
_diffrn_radiation_wavelength 0.71073
_diffrn_reflns_av_R_equivalents 0.0549
_diffrn_reflns_av_sigmaI/netI 0.1433
_diffrn_reflns_limit_h_max 12
_diffrn_reflns_limit_h_min -12
_diffrn_reflns_limit_k_max 15
_diffrn_reflns_limit_k_min -15
_diffrn_reflns_limit_l_max 12
_diffrn_reflns_limit_l_min -12
_diffrn_reflns_number 8587
_diffrn_reflns_theta_full 24.99
_diffrn_reflns_theta_max 24.99
_diffrn_reflns_theta_min 1.90
_exptl_absorpt_coefficient_mu 2.004
_exptl_absorpt_correction_T_max 0.852
_exptl_absorpt_correction_T_min 0.786
_exptl_absorpt_correction_type multi-scan
_exptl_crystal_colour colorless
_exptl_crystal_density_diffrn 1.779
_exptl_crystal_density_method 'not measured'
_exptl_crystal_description block
_exptl_crystal_F_000 776
_exptl_crystal_size_max 0.14
_exptl_crystal_size_mid 0.10
_exptl_crystal_size_min 0.08
_refine_diff_density_max 2.283
_refine_diff_density_min -2.229
_refine_diff_density_rms 0.387
_refine_ls_abs_structure_details 'Flack H D (1983), Acta Cryst. A39, 876-881'
_refine_ls_abs_structure_Flack 0.4(2)
_refine_ls_extinction_method none
_refine_ls_goodness_of_fit_ref 1.077
_refine_ls_hydrogen_treatment mixed
_refine_ls_matrix_type full
_refine_ls_number_parameters 181
_refine_ls_number_reflns 4947
_refine_ls_number_restraints 5
_refine_ls_restrained_S_all 1.059
_refine_ls_R_factor_all 0.1377
_refine_ls_R_factor_gt 0.0980
_refine_ls_shift/su_max 0.000
_refine_ls_shift/su_mean 0.000
_refine_ls_structure_factor_coef Fsqd
_refine_ls_weighting_details 'calc w=1/[\s^2^(Fo^2^)+(0.2000P)^2^+0.0000P] where P=(Fo^2^+2Fc^2^)/3'
_refine_ls_weighting_scheme calc
_refine_ls_wR_factor_gt 0.2511
_refine_ls_wR_factor_ref 0.2945
_reflns_number_gt 2656
_reflns_number_total 5178
_reflns_threshold_expression >2sigma(I)
_cod_data_source_file c7qi00300e2.cif
_cod_data_source_block LT
_cod_original_cell_volume 1470.2(13)
_cod_original_sg_symbol_H-M 'p 21'
_cod_database_code 4349740

loop_
_symmetry_equiv_pos_as_xyz
'x, y, z'
'-x, y+1/2, -z'

loop_
_atom_site_label
_atom_site_type_symbol
_atom_site_fract_x
_atom_site_fract_y
_atom_site_fract_z
_atom_site_U_iso_or_equiv
_atom_site_adp_type
_atom_site_occupancy
_atom_site_symmetry_multiplicity
_atom_site_calc_flag
_atom_site_refinement_flags
Cd1 Cd 0.26238(12) 0.73926(8) 0.16826(10) 0.0353(3) Uani 1 1 d U
Cd2 Cd 0.25817(16) 0.81563(8) 0.66711(10) 0.0433(4) Uani 1 1 d U
S4 S 0.2624(6) 0.9868(3) 0.5228(4) 0.0524(15) Uani 1 1 d U
P2 P 0.2498(5) 0.1627(4) 0.1012(5) 0.0446(13) Uani 1 1 d U
S6 S 0.0719(6) 0.9110(5) 0.7978(4) 0.0708(15) Uani 1 1 d U
S1 S 0.0755(5) 0.6456(4) 0.3045(4) 0.0468(12) Uani 1 1 d U
S2 S 0.4549(5) 0.6511(5) 0.3026(4) 0.0590(13) Uani 1 1 d U
S5 S 0.4557(6) 0.9038(4) 0.7990(4) 0.0571(14) Uani 1 1 d U
S3 S 0.2540(6) 0.5696(4) 0.0216(5) 0.0615(11) Uani 1 1 d U
P1 P 0.2483(5) 0.3930(4) 0.6008(5) 0.0445(14) Uani 1 1 d U
N1 N 0.1015(14) 0.7334(11) 0.5224(11) 0.0393(10) Uani 1 1 d U
N6 N 0.0937(12) 0.8079(12) 0.0329(12) 0.035(2) Uani 1 1 d U
N2 N 0.3930(14) 0.7302(11) 0.5396(11) 0.0393(10) Uani 1 1 d U
N5 N 0.4083(13) 0.8069(12) 0.0299(13) 0.042(3) Uani 1 1 d U
N4 N 0.2454(12) 0.8876(11) 0.2832(11) 0.032(2) Uani 1 1 d U
N3 N 0.2557(13) 0.6800(12) 0.7987(12) 0.0393(10) Uani 1 1 d U
C4 C 0.2502(17) 0.9214(14) 0.3813(15) 0.0393(10) Uani 1 1 d U
C2 C 0.4293(18) 0.7023(14) 0.4431(14) 0.0393(10) Uani 1 1 d U
C3 C 0.2584(17) 0.6271(14) -0.1098(14) 0.0393(10) Uani 1 1 d U
C1 C 0.0808(18) 0.6997(14) 0.4311(14) 0.0393(10) Uani 1 1 d U
C5 C 0.4309(19) 0.8507(14) 0.9337(15) 0.0393(10) Uani 1 1 d U
C6 C 0.1064(18) 0.8539(14) 0.9438(14) 0.0393(10) Uani 1 1 d U
C7 C 0.211(2) 0.2709(16) 0.5243(17) 0.0615(11) Uani 1 1 d U
H7A H 0.2864 0.2264 0.5371 0.074 Uiso 1 1 calc R
H7B H 0.1398 0.2395 0.5668 0.074 Uiso 1 1 calc R
C12 C 0.220(2) 0.2979(15) 0.0751(18) 0.0615(11) Uani 1 1 d U
H12A H 0.1990 0.3299 0.1531 0.092 Uiso 1 1 calc R
H12B H 0.1484 0.3062 0.0153 0.092 Uiso 1 1 calc R
H12C H 0.2962 0.3293 0.0430 0.092 Uiso 1 1 calc R
C13 C 0.114(2) 0.1154(16) 0.1722(17) 0.0615(11) Uani 1 1 d U
H13A H 0.1115 0.1419 0.2563 0.092 Uiso 1 1 calc R
H13B H 0.1189 0.0419 0.1751 0.092 Uiso 1 1 calc R
H13C H 0.0376 0.1360 0.1248 0.092 Uiso 1 1 calc R
O1 O 0.1825(15) 0.2731(10) 0.4084(11) 0.0615(11) Uani 1 1 d U
H1C H 0.1074 0.3145 0.3943 0.092 Uiso 1 1 d R
O2 O 0.1898(15) 0.1376(11) -0.1469(12) 0.0615(11) Uani 1 1 d U
H2B H 0.1330 0.0957 -0.1243 0.092 Uiso 1 1 d R
C11 C 0.285(2) 0.1284(16) -0.0568(17) 0.0615(11) Uani 1 1 d U
H11A H 0.3576 0.1698 -0.0819 0.074 Uiso 1 1 calc R
H11B H 0.3133 0.0576 -0.0561 0.074 Uiso 1 1 calc R
C14 C 0.378(2) 0.0969(16) 0.1467(18) 0.0615(11) Uani 1 1 d U
H14A H 0.3885 0.1006 0.2366 0.092 Uiso 1 1 calc R
H14B H 0.4531 0.1246 0.1087 0.092 Uiso 1 1 calc R
H14C H 0.3663 0.0266 0.1215 0.092 Uiso 1 1 calc R
C9 C 0.113(2) 0.4628(16) 0.5998(18) 0.0615(11) Uani 1 1 d U
H9A H 0.0877 0.4803 0.5146 0.092 Uiso 1 1 calc R
H9B H 0.1283 0.5245 0.6475 0.092 Uiso 1 1 calc R
H9C H 0.0448 0.4241 0.6367 0.092 Uiso 1 1 calc R
C10 C 0.345(2) 0.4621(16) 0.4851(17) 0.0615(11) Uani 1 1 d U
H10A H 0.2937 0.4709 0.4084 0.092 Uiso 1 1 calc R
H10B H 0.4216 0.4234 0.4684 0.092 Uiso 1 1 calc R
H10C H 0.3692 0.5281 0.5183 0.092 Uiso 1 1 calc R
C8 C 0.307(2) 0.3545(16) 0.7603(17) 0.0615(11) Uani 1 1 d U
H8A H 0.3366 0.4139 0.8061 0.092 Uiso 1 1 calc R
H8B H 0.3773 0.3066 0.7539 0.092 Uiso 1 1 calc R
H8C H 0.2372 0.3228 0.8036 0.092 Uiso 1 1 calc R

loop_
_atom_site_aniso_label
_atom_site_aniso_U_11
_atom_site_aniso_U_22
_atom_site_aniso_U_33
_atom_site_aniso_U_23
_atom_site_aniso_U_13
_atom_site_aniso_U_12
Cd1 0.0463(6) 0.0341(7) 0.0255(6) 0.0067(5) 0.0003(5) 0.0154(6)
Cd2 0.0922(11) 0.0230(6) 0.0145(5) 0.0046(5) -0.0026(6) 0.0158(7)
S4 0.122(4) 0.0182(18) 0.0163(18) 0.0008(15) -0.010(2) 0.006(2)
P2 0.053(3) 0.029(2) 0.051(2) 0.006(2) -0.015(2) 0.001(2)
S6 0.104(3) 0.083(3) 0.026(2) 0.019(2) 0.008(2) 0.051(3)
S1 0.063(2) 0.040(2) 0.037(2) -0.0018(19) 0.007(2) -0.015(2)
S2 0.057(2) 0.084(3) 0.038(2) 0.011(2) 0.0187(19) 0.045(2)
S5 0.104(3) 0.039(2) 0.027(2) 0.0201(19) -0.008(2) -0.016(2)
S3 0.102(3) 0.0362(17) 0.0463(17) 0.0073(15) 0.0014(18) 0.0133(18)
P1 0.062(3) 0.026(2) 0.045(2) 0.008(2) -0.004(2) -0.002(2)
N1 0.061(3) 0.0350(19) 0.0221(14) 0.0126(14) 0.0027(16) 0.009(2)
N6 0.026(4) 0.043(5) 0.037(5) 0.005(4) 0.010(4) 0.006(4)
N2 0.061(3) 0.0350(19) 0.0221(14) 0.0126(14) 0.0027(16) 0.009(2)
N5 0.037(4) 0.048(5) 0.043(5) 0.012(4) 0.017(4) 0.022(4)
N4 0.041(6) 0.028(4) 0.027(3) 0.005(3) 0.019(4) -0.005(4)
N3 0.061(3) 0.0350(19) 0.0221(14) 0.0126(14) 0.0027(16) 0.009(2)
C4 0.061(3) 0.0350(19) 0.0221(14) 0.0126(14) 0.0027(16) 0.009(2)
C2 0.061(3) 0.0350(19) 0.0221(14) 0.0126(14) 0.0027(16) 0.009(2)
C3 0.061(3) 0.0350(19) 0.0221(14) 0.0126(14) 0.0027(16) 0.009(2)
C1 0.061(3) 0.0350(19) 0.0221(14) 0.0126(14) 0.0027(16) 0.009(2)
C5 0.061(3) 0.0350(19) 0.0221(14) 0.0126(14) 0.0027(16) 0.009(2)
C6 0.061(3) 0.0350(19) 0.0221(14) 0.0126(14) 0.0027(16) 0.009(2)
C7 0.102(3) 0.0362(17) 0.0463(17) 0.0073(15) 0.0014(18) 0.0133(18)
C12 0.102(3) 0.0362(17) 0.0463(17) 0.0073(15) 0.0014(18) 0.0133(18)
C13 0.102(3) 0.0362(17) 0.0463(17) 0.0073(15) 0.0014(18) 0.0133(18)
O1 0.102(3) 0.0362(17) 0.0463(17) 0.0073(15) 0.0014(18) 0.0133(18)
O2 0.102(3) 0.0362(17) 0.0463(17) 0.0073(15) 0.0014(18) 0.0133(18)
C11 0.102(3) 0.0362(17) 0.0463(17) 0.0073(15) 0.0014(18) 0.0133(18)
C14 0.102(3) 0.0362(17) 0.0463(17) 0.0073(15) 0.0014(18) 0.0133(18)
C9 0.102(3) 0.0362(17) 0.0463(17) 0.0073(15) 0.0014(18) 0.0133(18)
C10 0.102(3) 0.0362(17) 0.0463(17) 0.0073(15) 0.0014(18) 0.0133(18)
C8 0.102(3) 0.0362(17) 0.0463(17) 0.0073(15) 0.0014(18) 0.0133(18)

loop_
_atom_type_symbol
_atom_type_description
_atom_type_scat_dispersion_real
_atom_type_scat_dispersion_imag
_atom_type_scat_source
C C 0.0033 0.0016 'International Tables Vol C Tables 4.2.6.8 and 6.1.1.4'
H H 0.0000 0.0000 'International Tables Vol C Tables 4.2.6.8 and 6.1.1.4'
N N 0.0061 0.0033 'International Tables Vol C Tables 4.2.6.8 and 6.1.1.4'
O O 0.0106 0.0060 'International Tables Vol C Tables 4.2.6.8 and 6.1.1.4'
P P 0.1023 0.0942 'International Tables Vol C Tables 4.2.6.8 and 6.1.1.4'
S S 0.1246 0.1234 'International Tables Vol C Tables 4.2.6.8 and 6.1.1.4'
Cd Cd -0.8075 1.2024 'International Tables Vol C Tables 4.2.6.8 and 6.1.1.4'

loop_
_geom_angle_atom_site_label_1
_geom_angle_atom_site_label_2
_geom_angle_atom_site_label_3
_geom_angle
_geom_angle_site_symmetry_1
N4 Cd1 N5 94.6(5) .
N4 Cd1 N6 86.4(5) .
N5 Cd1 N6 87.0(5) .
N4 Cd1 S2 98.5(3) .
N5 Cd1 S2 91.1(4) .
N6 Cd1 S2 174.9(4) .
N4 Cd1 S3 173.3(4) .
N5 Cd1 S3 87.3(4) .
N6 Cd1 S3 87.3(4) .
S2 Cd1 S3 87.89(18) .
N4 Cd1 S1 91.5(3) .
N5 Cd1 S1 172.3(4) .
N6 Cd1 S1 88.7(3) .
S2 Cd1 S1 92.68(17) .
S3 Cd1 S1 86.11(17) .
N3 Cd2 N2 90.4(5) .
N3 Cd2 N1 91.4(5) .
N2 Cd2 N1 79.1(5) .
N3 Cd2 S5 92.1(4) .
N2 Cd2 S5 93.1(4) .
N1 Cd2 S5 171.5(3) .
N3 Cd2 S6 91.0(4) .
N2 Cd2 S6 172.6(4) .
N1 Cd2 S6 93.5(4) .
S5 Cd2 S6 94.11(19) .
N3 Cd2 S4 176.1(4) .
N2 Cd2 S4 92.5(4) .
N1 Cd2 S4 91.7(3) .
S5 Cd2 S4 85.14(16) .
S6 Cd2 S4 86.50(17) .
C4 S4 Cd2 94.8(6) .
C14 P2 C13 109.7(10) .
C14 P2 C11 87.7(10) .
C13 P2 C11 121.0(10) .
C14 P2 C12 133.7(11) .
C13 P2 C12 106.3(11) .
C11 P2 C12 98.0(10) .
C6 S6 Cd2 97.8(7) .
C1 S1 Cd1 105.0(7) .
C2 S2 Cd1 99.7(6) .
C5 S5 Cd2 97.9(7) .
C3 S3 Cd1 96.9(7) .
C9 P1 C7 108.4(11) .
C9 P1 C10 101.5(10) .
C7 P1 C10 103.7(10) .
C9 P1 C8 113.6(10) .
C7 P1 C8 103.1(9) .
C10 P1 C8 125.4(10) .
C1 N1 Cd2 148.3(14) .
C6 N6 Cd1 126.8(13) 1_554
C2 N2 Cd2 154.8(13) .
C5 N5 Cd1 150.8(13) 1_554
C4 N4 Cd1 144.7(13) .
C3 N3 Cd2 163.7(14) 1_556
N4 C4 S4 173.1(16) .
N2 C2 S2 169.3(17) .
N3 C3 S3 172.2(17) 1_554
N1 C1 S1 170.2(18) .
N5 C5 S5 176.1(18) 1_556
N6 C6 S6 160.6(17) 1_556
O1 C7 P1 117.1(15) .
O2 C11 P2 118.8(16) .

loop_
_geom_bond_atom_site_label_1
_geom_bond_atom_site_label_2
_geom_bond_distance
_geom_bond_site_symmetry_2
Cd1 N4 2.323(14) .
Cd1 N5 2.339(14) .
Cd1 N6 2.412(13) .
Cd1 S2 2.687(5) .
Cd1 S3 2.734(6) .
Cd1 S1 2.765(5) .
Cd2 N3 2.279(14) .
Cd2 N2 2.291(14) .
Cd2 N1 2.461(14) .
Cd2 S5 2.713(6) .
Cd2 S6 2.739(6) .
Cd2 S4 2.738(5) .
S4 C4 1.748(17) .
P2 C14 1.64(2) .
P2 C13 1.74(2) .
P2 C11 1.81(2) .
P2 C12 1.83(2) .
S6 C6 1.764(16) .
S1 C1 1.535(17) .
S2 C2 1.683(17) .
S5 C5 1.636(17) .
S3 C3 1.603(16) .
P1 C9 1.68(2) .
P1 C7 1.84(2) .
P1 C10 1.86(2) .
P1 C8 1.87(2) .
N1 C1 1.09(2) .
N6 C6 1.14(2) 1_554
N2 C2 1.18(2) .
N5 C5 1.21(2) 1_554
N4 C4 1.14(2) .
N3 C3 1.20(2) 1_556
C3 N3 1.20(2) 1_554
C5 N5 1.21(2) 1_556
C6 N6 1.14(2) 1_556
C7 O1 1.27(2) .
O2 C11 1.36(2) .
